data_4115226
loop_
_publ_author_name
'Rodolphe Cl\'erac'
'Hitoshi Miyasaka'
'Masahiro Yamashita'
'Claude Coulon'

_publ_section_title
;
 Evidence for Single-Chain Magnet Behavior in a MnIII-NiII Chain Designed
 with High Spin Magnetic Units: A Route to High Temperature Metastable
 Magnets
;
_journal_name_full 'Journal of the American Chemical Society'
_journal_page_first 12837
_journal_page_last 12844
_journal_paper_doi 10.1021/ja0203115
_journal_volume 124
_journal_year 2002
_chemical_formula_sum 'C62 H64 Cl2 Mn2 N10 Ni O14'
_chemical_formula_weight 1412.73
_space_group_IT_number 15
_symmetry_cell_setting monoclinic
_symmetry_Int_Tables_number 15
_symmetry_space_group_name_Hall '-C 2yc'
_symmetry_space_group_name_H-M 'C 1 2/c 1'
_cell_angle_alpha 90
_cell_angle_beta 98.0586(4)
_cell_angle_gamma 90
_cell_formula_units_Z 4
_cell_length_a 21.140(3)
_cell_length_b 15.975(1)
_cell_length_c 18.6212(4)
_cell_measurement_temperature 293.2
_cell_volume 6226.5(10)
_computing_data_reduction 'teXsan Ver. 1.11'
_computing_publication_material 'teXsan Ver. 1.11'
_computing_structure_refinement 'teXsan Ver. 1.10'
_computing_structure_solution SIR92
_diffrn_measured_fraction_theta_full 0.9890
_diffrn_measured_fraction_theta_max 0.9890
_diffrn_radiation_type 'Mo K\a'
_diffrn_radiation_wavelength 0.7107
_diffrn_reflns_limit_h_max 27
_diffrn_reflns_limit_h_min 0
_diffrn_reflns_limit_k_max 20
_diffrn_reflns_limit_k_min 0
_diffrn_reflns_limit_l_max 23
_diffrn_reflns_limit_l_min -24
_diffrn_reflns_number 7110
_diffrn_reflns_theta_full 27.55
_diffrn_reflns_theta_max 27.55
_exptl_absorpt_coefficient_mu 0.859
_exptl_absorpt_correction_T_max 0.934
_exptl_absorpt_correction_T_min 0.934
_exptl_absorpt_correction_type none
_exptl_crystal_colour brown
_exptl_crystal_density_diffrn 1.507
_exptl_crystal_description prism
_exptl_crystal_F_000 2920.00
_exptl_crystal_size_max 0.170
_exptl_crystal_size_mid 0.160
_exptl_crystal_size_min 0.080
_refine_diff_density_max 0.81
_refine_diff_density_min -0.64
_refine_ls_extinction_method none
_refine_ls_goodness_of_fit_ref 1.734
_refine_ls_hydrogen_treatment noref
_refine_ls_number_parameters 413
_refine_ls_number_reflns 4539
_refine_ls_R_factor_gt 0.0573
_refine_ls_shift/su_max 0.0263
_refine_ls_structure_factor_coef Fsqd
_refine_ls_weighting_details 'w = 1/[\s^2^(Fo^2^) + (0.07600(Max(Fo^2^,0) + 2Fc^2^)/3)^2^]'
_refine_ls_weighting_scheme calc
_refine_ls_wR_factor_ref 0.1570
_reflns_number_gt 4539
_reflns_number_total 7110
_reflns_threshold_expression F^2^>3.0\s(F^2^)
_cod_data_source_file ja0203115.cif
_cod_data_source_block '[Mn(saltmen)]2[Ni(pao)2(py'
_cod_original_cell_volume 6226.5(7)
_cod_original_formula_sum 'C62 H64 Cl2 N10 Mn2 O14 Ni '
_cod_database_code 4115226

loop_
_symmetry_equiv_pos_as_xyz
x,y,z
-x,y,1/2-z
-x,-y,-z
x,-y,1/2+z
1/2+x,1/2+y,z
1/2-x,1/2+y,1/2-z
1/2-x,1/2-y,-z
1/2+x,1/2-y,1/2+z

loop_
_atom_site_label
_atom_site_type_symbol
_atom_site_fract_x
_atom_site_fract_y
_atom_site_fract_z
_atom_site_U_iso_or_equiv
_atom_site_adp_type
_atom_site_occupancy
_atom_site_calc_flag
_atom_site_refinement_flags
Ni(1) Ni 0.5000 0.24232(5) 0.2500 0.0317(2) Uani 1.00 d S
Mn(1) Mn 0.31489(3) 0.29347(4) 0.05157(3) 0.0291(2) Uani 1.00 d .
Cl(1) Cl 0.38045(9) 0.72869(9) 0.15012(8) 0.0685(5) Uani 1.00 d .
O(1) O 0.2886(1) 0.1801(2) 0.0335(2) 0.0341(7) Uani 1.00 d .
O(2) O 0.2610(1) 0.3087(2) 0.1220(2) 0.0363(8) Uani 1.00 d .
O(3) O 0.3975(1) 0.2535(2) 0.1205(2) 0.0380(8) Uani 1.00 d .
O(4) O 0.3968(4) 0.6586(3) 0.1162(4) 0.144(3) Uani 1.00 d .
O(5) O 0.3285(6) 0.765(1) 0.1177(6) 0.301(7) Uani 1.00 d .
O(6) O 0.4245(7) 0.7847(5) 0.1379(5) 0.220(5) Uani 1.00 d .
O(7) O 0.3734(5) 0.7115(5) 0.2208(4) 0.189(4) Uani 1.00 d .
N(1) N 0.3678(2) 0.2902(2) -0.0286(2) 0.0309(8) Uani 1.00 d .
N(2) N 0.3326(2) 0.4148(2) 0.0456(2) 0.0330(9) Uani 1.00 d .
N(3) N 0.4094(2) 0.2441(2) 0.1920(2) 0.0398(10) Uani 1.00 d .
N(4) N 0.4418(2) 0.2378(2) 0.3329(2) 0.041(1) Uani 1.00 d .
N(5) N 0.5000 0.3769(3) 0.2500 0.038(1) Uani 1.00 d S
N(6) N 0.5000 0.1078(3) 0.2500 0.039(1) Uani 1.00 d S
C(1) C 0.3287(2) 0.1209(3) 0.0163(2) 0.038(1) Uani 1.00 d .
C(2) C 0.3215(2) 0.0389(3) 0.0393(3) 0.047(1) Uani 1.00 d .
C(3) C 0.3598(3) -0.0242(3) 0.0186(4) 0.061(2) Uani 1.00 d .
C(4) C 0.4054(3) -0.0071(3) -0.0249(4) 0.073(2) Uani 1.00 d .
C(5) C 0.4135(3) 0.0728(3) -0.0485(4) 0.063(2) Uani 1.00 d .
C(6) C 0.3770(2) 0.1385(3) -0.0261(3) 0.042(1) Uani 1.00 d .
C(7) C 0.3887(2) 0.2210(3) -0.0524(3) 0.040(1) Uani 1.00 d .
C(8) C 0.3803(2) 0.3719(3) -0.0627(2) 0.036(1) Uani 1.00 d .
C(9) C 0.4425(2) 0.3702(3) -0.0956(3) 0.051(1) Uani 1.00 d .
C(10) C 0.3252(2) 0.3862(3) -0.1227(3) 0.046(1) Uani 1.00 d .
C(11) C 0.3833(2) 0.4384(3) -0.0005(2) 0.036(1) Uani 1.00 d .
C(12) C 0.3735(3) 0.5267(3) -0.0313(3) 0.051(1) Uani 1.00 d .
C(13) C 0.4455(2) 0.4327(3) 0.0515(3) 0.047(1) Uani 1.00 d .
C(14) C 0.3100(2) 0.4709(3) 0.0853(3) 0.039(1) Uani 1.00 d .
C(15) C 0.2691(2) 0.4576(3) 0.1386(2) 0.039(1) Uani 1.00 d .
C(16) C 0.2509(3) 0.5276(3) 0.1768(3) 0.060(2) Uani 1.00 d .
C(17) C 0.2136(3) 0.5196(4) 0.2303(3) 0.070(2) Uani 1.00 d .
C(18) C 0.1930(3) 0.4402(4) 0.2481(3) 0.066(2) Uani 1.00 d .
C(19) C 0.2092(2) 0.3700(3) 0.2109(3) 0.051(1) Uani 1.00 d .
C(20) C 0.2474(2) 0.3776(3) 0.1563(2) 0.036(1) Uani 1.00 d .
C(21) C 0.3632(2) 0.2352(3) 0.2306(3) 0.048(1) Uani 1.00 d .
C(22) C 0.3790(2) 0.2344(3) 0.3078(3) 0.044(1) Uani 1.00 d .
C(23) C 0.3329(3) 0.2337(4) 0.3544(3) 0.058(2) Uani 1.00 d .
C(24) C 0.3518(3) 0.2361(4) 0.4279(3) 0.062(2) Uani 1.00 d .
C(25) C 0.4164(3) 0.2372(3) 0.4539(3) 0.059(2) Uani 1.00 d .
C(26) C 0.4590(2) 0.2377(3) 0.4042(3) 0.046(1) Uani 1.00 d .
C(27) C 0.5538(2) 0.4214(3) 0.2524(3) 0.049(1) Uani 1.00 d .
C(28) C 0.5554(3) 0.5081(3) 0.2532(3) 0.054(2) Uani 1.00 d .
C(29) C 0.5000 0.5534(5) 0.2500 0.053(2) Uani 1.00 d S
C(30) C 0.4706(2) 0.0653(3) 0.1941(3) 0.049(1) Uani 1.00 d .
C(31) C 0.4696(3) -0.0203(3) 0.1918(3) 0.056(2) Uani 1.00 d .
C(32) C 0.5000 -0.0651(4) 0.2500 0.060(2) Uani 1.00 d S
H H 0.4440 0.0837 -0.0803 0.0755 Uiso 1.00 d .
H(1) H 0.2901 0.0262 0.0694 0.0564 Uiso 1.00 calc .
H(2) H 0.3545 -0.0799 0.0346 0.0728 Uiso 1.00 calc .
H(3) H 0.4316 -0.0510 -0.0386 0.0873 Uiso 1.00 calc .
H(4) H 0.4139 0.2249 -0.0906 0.0484 Uiso 1.00 calc .
H(5) H 0.4774 0.3615 -0.0584 0.0606 Uiso 1.00 calc .
H(6) H 0.4478 0.4221 -0.1190 0.0606 Uiso 1.00 calc .
H(7) H 0.4409 0.3261 -0.1300 0.0606 Uiso 1.00 calc .
H(8) H 0.3309 0.4381 -0.1458 0.0555 Uiso 1.00 calc .
H(9) H 0.3239 0.3421 -0.1571 0.0555 Uiso 1.00 calc .
H(10) H 0.2863 0.3873 -0.1027 0.0555 Uiso 1.00 calc .
H(11) H 0.3752 0.5658 0.0074 0.0616 Uiso 1.00 calc .
H(12) H 0.4062 0.5392 -0.0598 0.0616 Uiso 1.00 calc .
H(13) H 0.3330 0.5301 -0.0607 0.0616 Uiso 1.00 calc .
H(14) H 0.4803 0.4468 0.0266 0.0558 Uiso 1.00 calc .
H(15) H 0.4442 0.4704 0.0907 0.0558 Uiso 1.00 calc .
H(16) H 0.4510 0.3772 0.0697 0.0558 Uiso 1.00 calc .
H(17) H 0.3220 0.5272 0.0779 0.0465 Uiso 1.00 calc .
H(18) H 0.2650 0.5817 0.1648 0.0715 Uiso 1.00 calc .
H(19) H 0.2016 0.5677 0.2553 0.0843 Uiso 1.00 calc .
H(20) H 0.1676 0.4342 0.2860 0.0792 Uiso 1.00 calc .
H(21) H 0.1942 0.3164 0.2228 0.0615 Uiso 1.00 calc .
H(22) H 0.3203 0.2293 0.2081 0.0571 Uiso 1.00 calc .
H(23) H 0.2888 0.2317 0.3355 0.0696 Uiso 1.00 calc .
H(24) H 0.3211 0.2370 0.4605 0.0747 Uiso 1.00 calc .
H(25) H 0.4310 0.2375 0.5045 0.0708 Uiso 1.00 calc .
H(26) H 0.5033 0.2380 0.4221 0.0556 Uiso 1.00 calc .
H(27) H 0.5930 0.3920 0.2537 0.0586 Uiso 1.00 calc .
H(28) H 0.5952 0.5363 0.2559 0.0644 Uiso 1.00 calc .
H(29) H 0.4492 0.0955 0.1538 0.0588 Uiso 1.00 calc .
H(30) H 0.4482 -0.0486 0.1505 0.0671 Uiso 1.00 calc .

loop_
_atom_site_aniso_label
_atom_site_aniso_U_11
_atom_site_aniso_U_22
_atom_site_aniso_U_33
_atom_site_aniso_U_12
_atom_site_aniso_U_13
_atom_site_aniso_U_23
Ni(1) 0.0325(4) 0.0332(4) 0.0277(4) 0.0000 -0.0018(3) 0.0000
Mn(1) 0.0312(3) 0.0296(3) 0.0266(3) -0.0047(2) 0.0045(2) -0.0010(2)
Cl(1) 0.102(1) 0.0535(8) 0.0564(8) 0.0131(8) 0.0314(8) 0.0037(6)
O(1) 0.034(1) 0.028(1) 0.041(2) -0.002(1) 0.005(1) -0.002(1)
O(2) 0.039(2) 0.035(2) 0.036(2) -0.004(1) 0.011(1) -0.002(1)
O(3) 0.035(1) 0.050(2) 0.028(2) 0.002(1) 0.000(1) 0.005(1)
O(4) 0.252(9) 0.077(4) 0.122(5) -0.004(5) 0.088(6) -0.028(3)
O(5) 0.191(10) 0.56(2) 0.176(10) 0.23(1) 0.092(8) 0.17(1)
O(6) 0.39(2) 0.150(7) 0.131(7) -0.155(9) 0.066(9) -0.040(5)
O(7) 0.36(1) 0.142(6) 0.093(5) 0.130(7) 0.130(7) 0.053(4)
N(1) 0.032(2) 0.033(2) 0.028(2) -0.001(1) 0.005(1) -0.001(1)
N(2) 0.032(2) 0.033(2) 0.033(2) -0.006(1) 0.003(1) 0.000(1)
N(3) 0.040(2) 0.043(2) 0.035(2) -0.003(2) 0.000(2) 0.006(2)
N(4) 0.047(2) 0.041(2) 0.036(2) -0.003(2) 0.007(2) 0.002(2)
N(5) 0.043(3) 0.039(3) 0.032(3) 0.0000 0.008(2) 0.0000
N(6) 0.045(3) 0.028(2) 0.043(3) 0.0000 0.005(2) 0.0000
C(1) 0.036(2) 0.032(2) 0.043(3) -0.001(2) -0.003(2) 0.000(2)
C(2) 0.045(3) 0.036(2) 0.058(3) 0.004(2) -0.001(2) 0.004(2)
C(3) 0.061(3) 0.036(3) 0.083(4) 0.009(2) 0.001(3) 0.003(3)
C(4) 0.075(4) 0.041(3) 0.103(5) 0.014(3) 0.014(4) -0.010(3)
C(5) 0.055(3) 0.055(3) 0.082(4) 0.009(3) 0.022(3) -0.013(3)
C(6) 0.039(2) 0.041(2) 0.047(3) 0.005(2) 0.005(2) -0.006(2)
C(7) 0.037(2) 0.044(2) 0.041(3) 0.001(2) 0.008(2) -0.002(2)
C(8) 0.039(2) 0.040(2) 0.031(2) -0.008(2) 0.009(2) 0.001(2)
C(9) 0.049(3) 0.058(3) 0.049(3) -0.005(2) 0.021(2) 0.004(2)
C(10) 0.052(3) 0.052(3) 0.035(2) -0.004(2) 0.005(2) 0.008(2)
C(11) 0.041(2) 0.034(2) 0.035(2) -0.009(2) 0.011(2) 0.002(2)
C(12) 0.062(3) 0.039(2) 0.055(3) -0.007(2) 0.014(3) 0.007(2)
C(13) 0.039(2) 0.054(3) 0.047(3) -0.016(2) 0.006(2) 0.001(2)
C(14) 0.044(2) 0.029(2) 0.043(3) -0.003(2) 0.007(2) -0.005(2)
C(15) 0.040(2) 0.039(2) 0.040(2) 0.001(2) 0.008(2) -0.004(2)
C(16) 0.068(3) 0.047(3) 0.067(4) 0.003(3) 0.024(3) -0.013(3)
C(17) 0.088(4) 0.062(4) 0.067(4) 0.016(3) 0.034(3) -0.021(3)
C(18) 0.069(4) 0.077(4) 0.057(4) 0.007(3) 0.028(3) -0.012(3)
C(19) 0.049(3) 0.061(3) 0.048(3) 0.000(2) 0.020(2) 0.000(2)
C(20) 0.031(2) 0.047(2) 0.030(2) 0.000(2) 0.002(2) -0.003(2)
C(21) 0.038(2) 0.051(3) 0.053(3) -0.005(2) 0.003(2) 0.006(2)
C(22) 0.053(3) 0.041(2) 0.039(3) -0.001(2) 0.011(2) 0.005(2)
C(23) 0.052(3) 0.068(3) 0.057(3) -0.006(3) 0.017(3) 0.012(3)
C(24) 0.075(4) 0.066(3) 0.054(3) -0.006(3) 0.037(3) 0.003(3)
C(25) 0.075(4) 0.060(3) 0.044(3) -0.010(3) 0.016(3) 0.000(2)
C(26) 0.055(3) 0.050(3) 0.035(3) -0.003(2) 0.011(2) 0.002(2)
C(27) 0.045(3) 0.049(3) 0.053(3) -0.002(2) 0.007(2) -0.003(2)
C(28) 0.064(3) 0.042(3) 0.057(3) -0.010(2) 0.013(3) 0.004(2)
C(29) 0.072(5) 0.048(4) 0.042(4) 0.0000 0.018(4) 0.0000
C(30) 0.051(3) 0.041(2) 0.052(3) -0.001(2) -0.006(2) -0.001(2)
C(31) 0.064(3) 0.042(3) 0.058(3) -0.001(2) -0.002(3) -0.009(2)
C(32) 0.069(5) 0.040(4) 0.071(5) 0.0000 0.008(4) 0.0000

loop_
_atom_type_symbol
_atom_type_description
_atom_type_scat_dispersion_real
_atom_type_scat_dispersion_imag
_atom_type_scat_source
C C 0.003 0.002
;International Tables for Crystallography
(1992, Vol. C, Tables 4.2.6.8 and 6.1.1.1)
;
H H 0.000 0.000
;International Tables for Crystallography
(1992, Vol. C, Table 6.1.1.2)
;
N N 0.006 0.003
;International Tables for Crystallography
(1992, Vol. C, Tables 4.2.6.8 and 6.1.1.1)
;
O O 0.011 0.006
;International Tables for Crystallography
(1992, Vol. C, Tables 4.2.6.8 and 6.1.1.1)
;
Cl Cl 0.148 0.159
;International Tables for Crystallography
(1992, Vol. C, Tables 4.2.6.8 and 6.1.1.1)
;
Mn Mn 0.337 0.728
;International Tables for Crystallography
(1992, Vol. C, Tables 4.2.6.8 and 6.1.1.1)
;
Ni Ni 0.339 1.112
;International Tables for Crystallography
(1992, Vol. C, Tables 4.2.6.8 and 6.1.1.1)
;

loop_
_geom_angle_atom_site_label_1
_geom_angle_atom_site_label_2
_geom_angle_atom_site_label_3
_geom_angle
_geom_angle_site_symmetry_1
_geom_angle_site_symmetry_3
_geom_angle_publ_flag
N(3) Ni(1) N(3) 178.4(2) . 2_655 yes
N(3) Ni(1) N(4) 77.8(2) . . yes
N(3) Ni(1) N(4) 102.2(2) . 2_655 yes
N(3) Ni(1) N(5) 89.2(1) . . yes
N(3) Ni(1) N(6) 90.8(1) . . yes
N(3) Ni(1) N(4) 102.2(2) 2_655 . yes
N(3) Ni(1) N(4) 77.8(2) 2_655 2_655 yes
N(3) Ni(1) N(5) 89.2(1) 2_655 . yes
N(3) Ni(1) N(6) 90.8(1) 2_655 . yes
N(4) Ni(1) N(4) 176.1(2) . 2_655 yes
N(4) Ni(1) N(5) 92.0(1) . . yes
N(4) Ni(1) N(6) 88.0(1) . . yes
N(4) Ni(1) N(5) 92.0(1) 2_655 . yes
N(4) Ni(1) N(6) 88.0(1) 2_655 . yes
N(5) Ni(1) N(6) 180.0000(2) . . yes
O(1) Mn(1) O(1) 81.1(1) . 7_555 yes
O(1) Mn(1) O(2) 93.3(1) . . yes
O(1) Mn(1) O(3) 90.9(1) . . yes
O(1) Mn(1) N(1) 91.3(1) . . yes
O(1) Mn(1) N(2) 166.1(1) . . yes
O(1) Mn(1) O(2) 82.0(1) 7_555 . yes
O(1) Mn(1) O(3) 171.9(1) 7_555 . yes
O(1) Mn(1) N(1) 93.5(1) 7_555 . yes
O(1) Mn(1) N(2) 87.5(1) 7_555 . yes
O(2) Mn(1) O(3) 98.4(1) . . yes
O(2) Mn(1) N(1) 173.0(1) . . yes
O(2) Mn(1) N(2) 92.9(1) . . yes
O(3) Mn(1) N(1) 86.8(1) . . yes
O(3) Mn(1) N(2) 100.5(1) . . yes
N(1) Mn(1) N(2) 81.5(1) . . yes
O(4) Cl(1) O(5) 113.7(8) . . yes
O(4) Cl(1) O(6) 104.2(6) . . yes
O(4) Cl(1) O(7) 110.6(4) . . yes
O(5) Cl(1) O(6) 100.7(9) . . yes
O(5) Cl(1) O(7) 109.4(6) . . yes
O(6) Cl(1) O(7) 118.0(6) . . yes
Mn(1) O(1) Mn(1) 98.9(1) . 7_555 yes
Mn(1) O(1) C(1) 122.3(2) . . yes
Mn(1) O(1) C(1) 119.0(3) 7_555 . yes
Mn(1) O(2) C(20) 130.0(3) . . yes
Mn(1) O(3) N(3) 131.8(2) . . yes
Mn(1) N(1) C(7) 122.3(3) . . yes
Mn(1) N(1) C(8) 116.6(2) . . yes
C(7) N(1) C(8) 121.0(3) . . yes
Mn(1) N(2) C(11) 115.5(2) . . yes
Mn(1) N(2) C(14) 123.9(3) . . yes
C(11) N(2) C(14) 120.0(3) . . yes
Ni(1) N(3) O(3) 123.9(3) . . yes
Ni(1) N(3) C(21) 115.1(3) . . yes
O(3) N(3) C(21) 121.0(4) . . yes
Ni(1) N(4) C(22) 113.4(3) . . yes
Ni(1) N(4) C(26) 128.9(3) . . yes
C(22) N(4) C(26) 117.7(4) . . yes
Ni(1) N(5) C(27) 122.1(3) . . yes
Ni(1) N(5) C(27) 122.1(3) . 2_655 yes
C(27) N(5) C(27) 115.7(6) . 2_655 yes
Ni(1) N(6) C(30) 120.9(3) . . yes
Ni(1) N(6) C(30) 120.9(3) . 2_655 yes
C(30) N(6) C(30) 118.3(6) . 2_655 yes
O(1) C(1) C(2) 119.3(4) . . yes
O(1) C(1) C(6) 121.9(4) . . yes
C(2) C(1) C(6) 118.7(4) . . yes
C(1) C(2) C(3) 120.4(5) . . yes
C(2) C(3) C(4) 120.6(5) . . yes
C(3) C(4) C(5) 120.4(5) . . yes
C(4) C(5) C(6) 120.2(5) . . yes
C(1) C(6) C(5) 119.5(4) . . yes
C(1) C(6) C(7) 123.1(4) . . yes
C(5) C(6) C(7) 117.2(4) . . yes
N(1) C(7) C(6) 125.8(4) . . yes
N(1) C(8) C(9) 111.7(4) . . yes
N(1) C(8) C(10) 106.3(3) . . yes
N(1) C(8) C(11) 105.7(3) . . yes
C(9) C(8) C(10) 108.8(4) . . yes
C(9) C(8) C(11) 111.2(4) . . yes
C(10) C(8) C(11) 113.0(4) . . yes
N(2) C(11) C(8) 107.0(3) . . yes
N(2) C(11) C(12) 112.0(4) . . yes
N(2) C(11) C(13) 104.0(3) . . yes
C(8) C(11) C(12) 111.1(4) . . yes
C(8) C(11) C(13) 111.7(4) . . yes
C(12) C(11) C(13) 110.8(4) . . yes
N(2) C(14) C(15) 127.2(4) . . yes
C(14) C(15) C(16) 118.0(4) . . yes
C(14) C(15) C(20) 123.2(4) . . yes
C(16) C(15) C(20) 118.7(4) . . yes
C(15) C(16) C(17) 121.5(5) . . yes
C(16) C(17) C(18) 119.4(5) . . yes
C(17) C(18) C(19) 120.6(5) . . yes
C(18) C(19) C(20) 120.3(5) . . yes
O(2) C(20) C(15) 122.6(4) . . yes
O(2) C(20) C(19) 117.9(4) . . yes
C(15) C(20) C(19) 119.4(4) . . yes
N(3) C(21) C(22) 118.1(4) . . yes
N(4) C(22) C(21) 115.3(4) . . yes
N(4) C(22) C(23) 121.8(5) . . yes
C(21) C(22) C(23) 122.8(5) . . yes
C(22) C(23) C(24) 119.3(5) . . yes
C(23) C(24) C(25) 119.1(5) . . yes
C(24) C(25) C(26) 118.0(5) . . yes
N(4) C(26) C(25) 124.0(5) . . yes
N(5) C(27) C(28) 123.5(5) . . yes
C(27) C(28) C(29) 120.5(5) . . yes
C(28) C(29) C(28) 116.3(7) . 2_655 yes
N(6) C(30) C(31) 122.7(5) . . yes
C(30) C(31) C(32) 119.4(5) . . yes
C(31) C(32) C(31) 117.5(7) . 2_655 yes

loop_
_geom_bond_atom_site_label_1
_geom_bond_atom_site_label_2
_geom_bond_distance
_geom_bond_site_symmetry_2
_geom_bond_publ_flag
Ni(1) N(3) 2.063(4) . yes
Ni(1) N(3) 2.063(4) 2_655 yes
Ni(1) N(4) 2.106(4) . yes
Ni(1) N(4) 2.106(4) 2_655 yes
Ni(1) N(5) 2.150(5) . yes
Ni(1) N(6) 2.149(5) . yes
Mn(1) O(1) 1.910(3) . yes
Mn(1) O(1) 2.551(3) 7_555 yes
Mn(1) O(2) 1.870(3) . yes
Mn(1) O(3) 2.116(3) . yes
Mn(1) N(1) 1.988(3) . yes
Mn(1) N(2) 1.981(3) . yes
Cl(1) O(4) 1.355(5) . yes
Cl(1) O(5) 1.311(9) . yes
Cl(1) O(6) 1.334(9) . yes
Cl(1) O(7) 1.373(6) . yes
O(1) C(1) 1.338(5) . yes
O(2) C(20) 1.324(5) . yes
O(3) N(3) 1.328(5) . yes
N(1) C(7) 1.291(5) . yes
N(1) C(8) 1.491(5) . yes
N(2) C(11) 1.511(5) . yes
N(2) C(14) 1.295(5) . yes
N(3) C(21) 1.298(6) . yes
N(4) C(22) 1.346(6) . yes
N(4) C(26) 1.328(6) . yes
N(5) C(27) 1.336(6) . yes
N(5) C(27) 1.336(6) 2_655 yes
N(6) C(30) 1.323(6) . yes
N(6) C(30) 1.323(6) 2_655 yes
C(1) C(2) 1.394(6) . yes
C(1) C(6) 1.403(6) . yes
C(2) C(3) 1.380(7) . yes
C(3) C(4) 1.370(9) . yes
C(4) C(5) 1.368(8) . yes
C(5) C(6) 1.401(7) . yes
C(6) C(7) 1.439(6) . yes
C(8) C(9) 1.526(6) . yes
C(8) C(10) 1.514(7) . yes
C(8) C(11) 1.567(6) . yes
C(11) C(12) 1.526(6) . yes
C(11) C(13) 1.524(7) . yes
C(14) C(15) 1.421(6) . yes
C(15) C(16) 1.407(7) . yes
C(15) C(20) 1.412(6) . yes
C(16) C(17) 1.361(8) . yes
C(17) C(18) 1.397(9) . yes
C(18) C(19) 1.387(8) . yes
C(19) C(20) 1.389(6) . yes
C(21) C(22) 1.431(7) . yes
C(22) C(23) 1.393(7) . yes
C(23) C(24) 1.371(8) . yes
C(24) C(25) 1.384(9) . yes
C(25) C(26) 1.377(7) . yes
C(27) C(28) 1.385(7) . yes
C(28) C(29) 1.371(7) . yes
C(30) C(31) 1.368(7) . yes
C(31) C(32) 1.381(7) . yes

loop_
_geom_contact_atom_site_label_1
_geom_contact_atom_site_label_2
_geom_contact_distance
_geom_contact_site_symmetry_2
Mn(1) O(1) 2.551(3) 7_555
O(4) C(12) 3.441(8) .
O(4) C(28) 3.469(9) 2_655
O(4) C(29) 3.503(9) .
O(4) C(9) 3.503(9) 3_665
O(4) C(14) 3.520(8) .
O(4) C(25) 3.526(8) 4_564
O(5) C(23) 3.56(1) 6_555
O(6) C(31) 3.370(9) 1_565
O(6) C(32) 3.424(9) 1_565
O(6) C(25) 3.42(1) 4_564
O(7) C(19) 3.419(8) 6_555
O(7) C(10) 3.578(8) 4_565
O(7) C(28) 3.586(8) 2_655
C(9) C(29) 3.495(5) 3_665
C(9) C(28) 3.525(7) 3_665
